data_7026819
loop_
_publ_author_name
'Jura, Marek'
'Levason, William'
'Petts, Edmund'
'Reid, Gillian'
'Webster, Michael'
'Zhang, Wenjian'

_publ_section_title
;
 Taking TiF4 complexes to extremes--the first examples with phosphine
 co-ligands.
;
_journal_issue 42
_journal_name_full 'Dalton transactions (Cambridge, England : 2003)'
_journal_page_first 10264
_journal_page_last 10271
_journal_paper_doi 10.1039/c0dt00747a
_journal_volume 39
_journal_year 2010
_chemical_formula_moiety 'C8 H16 F4 O2 Ti'
_chemical_formula_sum 'C8 H16 F4 O2 Ti'
_chemical_formula_weight 268.11
_chemical_name_common cis-tetrafluorobis(tetrahydrofuran)titanium(IV)
_chemical_name_systematic
;
cis-tetrafluorobis(tetrahydrofuran)titanium(IV)
;
_space_group_IT_number 14
_space_group_name_Hall '-P 2yn'
_symmetry_cell_setting monoclinic
_symmetry_space_group_name_Hall '-P 2yn'
_symmetry_space_group_name_H-M 'P 1 21/n 1'
_atom_sites_solution_hydrogens geom
_atom_sites_solution_primary direct
_atom_sites_solution_secondary difmap
_audit_creation_date 2009-01-10
_audit_creation_method 'SHELXL-97 + hand edit'
_cell_angle_alpha 90.00
_cell_angle_beta 94.46(2)
_cell_angle_gamma 90.00
_cell_formula_units_Z 4
_cell_length_a 6.3523(15)
_cell_length_b 11.003(3)
_cell_length_c 15.840(3)
_cell_measurement_reflns_used 2606
_cell_measurement_temperature 120(2)
_cell_measurement_theta_max 27.48
_cell_measurement_theta_min 2.91
_cell_volume 1103.8(5)
_computing_structure_refinement 'SHELXL-97 (Sheldrick, 1997)'
_computing_structure_solution 'SHELXS-97 (Sheldrick, 1997)'
_diffrn_ambient_temperature 120(2)
_diffrn_measured_fraction_theta_full 0.985
_diffrn_measured_fraction_theta_max 0.985
_diffrn_measurement_device_type 'Bruker-Nonius 95mm CCD camera on \k-goniostat'
_diffrn_measurement_method '\f & \w scans'
_diffrn_radiation_monochromator graphite
_diffrn_radiation_source 'Bruker-Nonius FR591 rotating anode'
_diffrn_radiation_type MoK\a
_diffrn_radiation_wavelength 0.71073
_diffrn_reflns_av_R_equivalents 0.0501
_diffrn_reflns_av_sigmaI/netI 0.0337
_diffrn_reflns_limit_h_max 8
_diffrn_reflns_limit_h_min -8
_diffrn_reflns_limit_k_max 14
_diffrn_reflns_limit_k_min -14
_diffrn_reflns_limit_l_max 20
_diffrn_reflns_limit_l_min -19
_diffrn_reflns_number 19259
_diffrn_reflns_theta_full 27.56
_diffrn_reflns_theta_max 27.56
_diffrn_reflns_theta_min 4.91
_diffrn_standards_number 0
_exptl_absorpt_coefficient_mu 0.809
_exptl_absorpt_correction_T_max 0.7456
_exptl_absorpt_correction_T_min 0.5815
_exptl_absorpt_correction_type multi-scan
_exptl_absorpt_process_details 'G.M. Sheldrick, (2007). SADABS. Version 2007/2. Bruker AXS Inc.'
_exptl_crystal_colour colourless
_exptl_crystal_density_diffrn 1.613
_exptl_crystal_density_method 'not measured'
_exptl_crystal_description block
_exptl_crystal_F_000 552
_exptl_crystal_size_max 0.16
_exptl_crystal_size_mid 0.12
_exptl_crystal_size_min 0.08
_refine_diff_density_max 0.254
_refine_diff_density_min -0.435
_refine_diff_density_rms 0.062
_refine_ls_extinction_method none
_refine_ls_goodness_of_fit_ref 1.060
_refine_ls_hydrogen_treatment constr
_refine_ls_matrix_type full
_refine_ls_number_parameters 136
_refine_ls_number_reflns 2516
_refine_ls_number_restraints 0
_refine_ls_restrained_S_all 1.060
_refine_ls_R_factor_all 0.0476
_refine_ls_R_factor_gt 0.0383
_refine_ls_shift/su_max 0.000
_refine_ls_shift/su_mean 0.000
_refine_ls_structure_factor_coef Fsqd
_refine_ls_weighting_details 'w=1/[\s^2^(Fo^2^)+(0.0406P)^2^+0.9784P] where P=(Fo^2^+2Fc^2^)/3'
_refine_ls_weighting_scheme calc
_refine_ls_wR_factor_gt 0.0908
_refine_ls_wR_factor_ref 0.0958
_reflns_number_gt 2187
_reflns_number_total 2516
_reflns_threshold_expression I>2sigma(I)
_cod_data_source_file c0dt00747a.txt
_cod_data_source_block 08mj52
_cod_original_sg_symbol_H-M 'P 21/n'
_cod_database_code 7026819

loop_
_symmetry_equiv_pos_as_xyz
'x, y, z'
'-x+1/2, y+1/2, -z+1/2'
'-x, -y, -z'
'x-1/2, -y-1/2, z-1/2'

loop_
_atom_site_label
_atom_site_type_symbol
_atom_site_fract_x
_atom_site_fract_y
_atom_site_fract_z
_atom_site_U_iso_or_equiv
_atom_site_adp_type
_atom_site_occupancy
_atom_site_symmetry_multiplicity
_atom_site_calc_flag
_atom_site_refinement_flags
Ti1 Ti 0.57015(6) 0.84745(3) 0.33039(2) 0.02098(12) Uani 1 1 d .
F1 F 0.4710(2) 0.71536(11) 0.27433(8) 0.0311(3) Uani 1 1 d .
F2 F 0.6758(2) 0.76928(12) 0.42324(8) 0.0322(3) Uani 1 1 d .
F3 F 0.81767(19) 0.85731(11) 0.28148(8) 0.0261(3) Uani 1 1 d .
F4 F 0.32161(19) 0.88927(11) 0.37106(8) 0.0268(3) Uani 1 1 d .
O1 O 0.6641(2) 1.01820(13) 0.38094(9) 0.0239(3) Uani 1 1 d .
O2 O 0.4541(2) 0.95102(13) 0.22290(9) 0.0254(3) Uani 1 1 d .
C1 C 0.8833(3) 1.06122(18) 0.38981(14) 0.0247(4) Uani 1 1 d .
H1A H 0.9356 1.0779 0.3337 0.030 Uiso 1 1 calc R
H1B H 0.9766 1.0003 0.4197 0.030 Uiso 1 1 calc R
C2 C 0.8751(4) 1.17713(19) 0.44137(14) 0.0275(5) Uani 1 1 d .
H2A H 0.9898 1.2336 0.4288 0.033 Uiso 1 1 calc R
H2B H 0.8851 1.1596 0.5028 0.033 Uiso 1 1 calc R
C3 C 0.6589(4) 1.22876(18) 0.41169(14) 0.0271(5) Uani 1 1 d .
H3A H 0.6077 1.2854 0.4541 0.033 Uiso 1 1 calc R
H3B H 0.6635 1.2718 0.3570 0.033 Uiso 1 1 calc R
C4 C 0.5204(4) 1.11623(18) 0.40230(15) 0.0273(5) Uani 1 1 d .
H4A H 0.4560 1.0981 0.4558 0.033 Uiso 1 1 calc R
H4B H 0.4065 1.1274 0.3567 0.033 Uiso 1 1 calc R
C5 C 0.5750(4) 1.0268(2) 0.16875(14) 0.0293(5) Uani 1 1 d .
H5A H 0.6682 0.9762 0.1358 0.035 Uiso 1 1 calc R
H5B H 0.6630 1.0857 0.2030 0.035 Uiso 1 1 calc R
C6 C 0.4131(4) 1.0917(2) 0.11076(16) 0.0328(5) Uani 1 1 d .
H6A H 0.4683 1.1090 0.0553 0.039 Uiso 1 1 calc R
H6B H 0.3689 1.1689 0.1362 0.039 Uiso 1 1 calc R
C7 C 0.2301(4) 1.0008(2) 0.10167(15) 0.0324(5) Uani 1 1 d .
H7A H 0.0943 1.0424 0.0863 0.039 Uiso 1 1 calc R
H7B H 0.2540 0.9384 0.0584 0.039 Uiso 1 1 calc R
C8 C 0.2330(3) 0.9452(2) 0.18897(15) 0.0288(5) Uani 1 1 d .
H8A H 0.1415 0.9917 0.2251 0.035 Uiso 1 1 calc R
H8B H 0.1833 0.8599 0.1856 0.035 Uiso 1 1 calc R

loop_
_atom_site_aniso_label
_atom_site_aniso_U_11
_atom_site_aniso_U_22
_atom_site_aniso_U_33
_atom_site_aniso_U_23
_atom_site_aniso_U_13
_atom_site_aniso_U_12
Ti1 0.0259(2) 0.01459(19) 0.0231(2) -0.00078(13) 0.00567(14) 0.00037(14)
F1 0.0397(7) 0.0183(6) 0.0360(7) -0.0065(5) 0.0082(6) -0.0046(5)
F2 0.0395(7) 0.0280(7) 0.0293(7) 0.0061(5) 0.0042(5) 0.0073(6)
F3 0.0255(6) 0.0251(6) 0.0285(7) -0.0035(5) 0.0078(5) 0.0017(5)
F4 0.0267(6) 0.0238(6) 0.0310(7) -0.0007(5) 0.0097(5) -0.0002(5)
O1 0.0235(7) 0.0170(7) 0.0314(8) -0.0041(6) 0.0043(6) 0.0016(6)
O2 0.0233(7) 0.0244(7) 0.0284(8) 0.0052(6) 0.0019(6) -0.0046(6)
C1 0.0233(10) 0.0215(10) 0.0291(11) -0.0022(8) 0.0012(8) -0.0011(8)
C2 0.0318(11) 0.0203(10) 0.0302(11) -0.0027(8) 0.0008(9) -0.0015(8)
C3 0.0359(12) 0.0160(9) 0.0294(11) -0.0009(8) 0.0028(9) 0.0009(8)
C4 0.0305(11) 0.0170(9) 0.0350(12) -0.0047(8) 0.0061(9) 0.0048(8)
C5 0.0290(11) 0.0273(11) 0.0319(12) 0.0113(9) 0.0049(9) -0.0042(9)
C6 0.0343(12) 0.0276(11) 0.0367(12) 0.0097(9) 0.0053(10) 0.0027(10)
C7 0.0296(12) 0.0335(12) 0.0336(12) 0.0027(9) -0.0003(9) 0.0002(9)
C8 0.0231(10) 0.0268(11) 0.0361(12) 0.0034(9) -0.0006(9) -0.0030(9)

loop_
_atom_type_symbol
_atom_type_description
_atom_type_scat_dispersion_real
_atom_type_scat_dispersion_imag
_atom_type_scat_source
C C 0.0033 0.0016 'International Tables Vol C Tables 4.2.6.8 and 6.1.1.4'
H H 0.0000 0.0000 'International Tables Vol C Tables 4.2.6.8 and 6.1.1.4'
O O 0.0106 0.0060 'International Tables Vol C Tables 4.2.6.8 and 6.1.1.4'
F F 0.0171 0.0103 'International Tables Vol C Tables 4.2.6.8 and 6.1.1.4'
Ti Ti 0.2776 0.4457 'International Tables Vol C Tables 4.2.6.8 and 6.1.1.4'

loop_
_geom_angle_atom_site_label_1
_geom_angle_atom_site_label_2
_geom_angle_atom_site_label_3
_geom_angle
F2 Ti1 F1 96.45(7)
F2 Ti1 F3 95.63(6)
F1 Ti1 F3 96.89(6)
F2 Ti1 F4 96.39(6)
F1 Ti1 F4 95.74(6)
F3 Ti1 F4 161.45(6)
F2 Ti1 O1 92.25(6)
F1 Ti1 O1 171.26(6)
F3 Ti1 O1 83.08(6)
F4 Ti1 O1 82.38(6)
F2 Ti1 O2 176.29(6)
F1 Ti1 O2 87.22(6)
F3 Ti1 O2 83.33(6)
F4 Ti1 O2 83.77(6)
O1 Ti1 O2 84.09(6)
C1 O1 C4 110.07(15)
C1 O1 Ti1 124.20(11)
C4 O1 Ti1 125.34(12)
C5 O2 C8 110.07(16)
C5 O2 Ti1 127.64(13)
C8 O2 Ti1 122.08(12)
O1 C1 C2 104.53(16)
O1 C1 H1A 110.8
C2 C1 H1A 110.8
O1 C1 H1B 110.8
C2 C1 H1B 110.8
H1A C1 H1B 108.9
C1 C2 C3 102.39(17)
C1 C2 H2A 111.3
C3 C2 H2A 111.3
C1 C2 H2B 111.3
C3 C2 H2B 111.3
H2A C2 H2B 109.2
C4 C3 C2 103.13(17)
C4 C3 H3A 111.1
C2 C3 H3A 111.1
C4 C3 H3B 111.1
C2 C3 H3B 111.1
H3A C3 H3B 109.1
O1 C4 C3 104.78(17)
O1 C4 H4A 110.8
C3 C4 H4A 110.8
O1 C4 H4B 110.8
C3 C4 H4B 110.8
H4A C4 H4B 108.9
O2 C5 C6 105.33(18)
O2 C5 H5A 110.7
C6 C5 H5A 110.7
O2 C5 H5B 110.7
C6 C5 H5B 110.7
H5A C5 H5B 108.8
C5 C6 C7 103.00(18)
C5 C6 H6A 111.2
C7 C6 H6A 111.2
C5 C6 H6B 111.2
C7 C6 H6B 111.2
H6A C6 H6B 109.1
C8 C7 C6 102.90(18)
C8 C7 H7A 111.2
C6 C7 H7A 111.2
C8 C7 H7B 111.2
C6 C7 H7B 111.2
H7A C7 H7B 109.1
O2 C8 C7 105.13(17)
O2 C8 H8A 110.7
C7 C8 H8A 110.7
O2 C8 H8B 110.7
C7 C8 H8B 110.7
H8A C8 H8B 108.8

loop_
_geom_bond_atom_site_label_1
_geom_bond_atom_site_label_2
_geom_bond_distance
Ti1 F2 1.7886(13)
Ti1 F1 1.7918(13)
Ti1 F3 1.8094(13)
Ti1 F4 1.8104(13)
Ti1 O1 2.1103(15)
Ti1 O2 2.1321(15)
O1 C1 1.467(3)
O1 C4 1.470(2)
O2 C5 1.457(2)
O2 C8 1.466(3)
C1 C2 1.517(3)
C1 H1A 0.9900
C1 H1B 0.9900
C2 C3 1.526(3)
C2 H2A 0.9900
C2 H2B 0.9900
C3 C4 1.520(3)
C3 H3A 0.9900
C3 H3B 0.9900
C4 H4A 0.9900
C4 H4B 0.9900
C5 C6 1.505(3)
C5 H5A 0.9900
C5 H5B 0.9900
C6 C7 1.532(3)
C6 H6A 0.9900
C6 H6B 0.9900
C7 C8 1.511(3)
C7 H7A 0.9900
C7 H7B 0.9900
C8 H8A 0.9900
C8 H8B 0.9900

loop_
_geom_torsion_atom_site_label_1
_geom_torsion_atom_site_label_2
_geom_torsion_atom_site_label_3
_geom_torsion_atom_site_label_4
_geom_torsion
F2 Ti1 O1 C1 73.25(15)
F3 Ti1 O1 C1 -22.15(15)
F4 Ti1 O1 C1 169.40(15)
O2 Ti1 O1 C1 -106.12(15)
F2 Ti1 O1 C4 -114.72(16)
F3 Ti1 O1 C4 149.88(16)
F4 Ti1 O1 C4 -18.57(15)
O2 Ti1 O1 C4 65.91(16)
F1 Ti1 O2 C5 -118.95(17)
F3 Ti1 O2 C5 -21.68(17)
F4 Ti1 O2 C5 144.96(17)
O1 Ti1 O2 C5 62.02(17)
F1 Ti1 O2 C8 55.34(15)
F3 Ti1 O2 C8 152.61(16)
F4 Ti1 O2 C8 -40.75(15)
O1 Ti1 O2 C8 -123.70(15)
C4 O1 C1 C2 15.8(2)
Ti1 O1 C1 C2 -171.08(13)
O1 C1 C2 C3 -33.6(2)
C1 C2 C3 C4 38.7(2)
C1 O1 C4 C3 8.6(2)
Ti1 O1 C4 C3 -164.37(13)
C2 C3 C4 O1 -29.4(2)
C8 O2 C5 C6 12.7(2)
Ti1 O2 C5 C6 -172.43(14)
O2 C5 C6 C7 -30.6(2)
C5 C6 C7 C8 36.8(2)
C5 O2 C8 C7 10.8(2)
Ti1 O2 C8 C7 -164.36(14)
C6 C7 C8 O2 -29.4(2)
